data_4086385
loop_
_publ_author_name
'Fang, Bo'
'Hou, Guohua'
'Zi, Guofu'
'Ding, Wanjian'
'Walter, Marc D.'

_publ_section_title
;
 Steric and Electronic Influences of Internal Alkynes on the Formation of
 Thorium Metallacycles: A Combined Experimental and Computational Study
;
_journal_name_full Organometallics
_journal_paper_doi 10.1021/acs.organomet.5b00945
_journal_year 2016
_chemical_formula_moiety 'C28 H49 Cl Si2 Th'
_chemical_formula_sum 'C28 H49 Cl Si2 Th'
_chemical_formula_weight 709.34
_chemical_name_systematic
; 
 ? 
;
_space_group_crystal_system monoclinic
_space_group_IT_number 14
_space_group_name_Hall '-P 2yn'
_space_group_name_H-M_alt 'P 1 21/n 1'
_symmetry_space_group_name_Hall '-P 2yn'
_symmetry_space_group_name_H-M 'P 1 21/n 1'
_atom_sites_solution_hydrogens mixed
_audit_creation_method SHELXL-97
_cell_angle_alpha 90
_cell_angle_beta 94.071(6)
_cell_angle_gamma 90
_cell_formula_units_Z 4
_cell_length_a 11.810(3)
_cell_length_b 17.059(5)
_cell_length_c 15.359(4)
_cell_measurement_reflns_used 1778
_cell_measurement_temperature 100(2)
_cell_measurement_theta_max 21.17
_cell_measurement_theta_min 2.39
_cell_volume 3086.5(14)
_computing_cell_refinement 'Bruker SAINT'
_computing_data_collection 'Bruker APEX2'
_computing_data_reduction 'Bruker SAINT'
_computing_molecular_graphics 'Bruker SHELXTL'
_computing_publication_material 'Bruker SHELXTL'
_computing_structure_refinement 'SHELXL-97 (Sheldrick, 2008)'
_computing_structure_solution 'SHELXS-97 (Sheldrick, 2008)'
_diffrn_ambient_temperature 100(2)
_diffrn_measured_fraction_theta_full 1.000
_diffrn_measured_fraction_theta_max 1.000
_diffrn_measurement_device_type 'Bruker APEX-II CCD'
_diffrn_measurement_method '\f and \w scans'
_diffrn_radiation_type MoK\a
_diffrn_radiation_wavelength 0.71073
_diffrn_reflns_av_R_equivalents 0.1034
_diffrn_reflns_av_unetI/netI 0.1152
_diffrn_reflns_laue_measured_fraction_full 1.000
_diffrn_reflns_laue_measured_fraction_max 1.000
_diffrn_reflns_limit_h_max 9
_diffrn_reflns_limit_h_min -14
_diffrn_reflns_limit_k_max 20
_diffrn_reflns_limit_k_min -19
_diffrn_reflns_limit_l_max 18
_diffrn_reflns_limit_l_min -18
_diffrn_reflns_number 17218
_diffrn_reflns_point_group_measured_fraction_full 1.000
_diffrn_reflns_point_group_measured_fraction_max 1.000
_diffrn_reflns_theta_full 25.242
_diffrn_reflns_theta_max 25.248
_diffrn_reflns_theta_min 1.787
_exptl_absorpt_coefficient_mu 5.009
_exptl_absorpt_correction_T_max 0.75
_exptl_absorpt_correction_T_min 0.48
_exptl_absorpt_correction_type multi-scan
_exptl_absorpt_process_details SADABS
_exptl_crystal_colour colorless
_exptl_crystal_density_diffrn 1.527
_exptl_crystal_description block
_exptl_crystal_F_000 1408
_exptl_crystal_size_max 0.300
_exptl_crystal_size_mid 0.100
_exptl_crystal_size_min 0.080
_refine_diff_density_max 2.059
_refine_diff_density_min -1.958
_refine_diff_density_rms 0.202
_refine_ls_extinction_method none
_refine_ls_goodness_of_fit_ref 0.960
_refine_ls_hydrogen_treatment mixed
_refine_ls_matrix_type full
_refine_ls_number_parameters 308
_refine_ls_number_reflns 5593
_refine_ls_number_restraints 0
_refine_ls_restrained_S_all 0.960
_refine_ls_R_factor_all 0.0913
_refine_ls_R_factor_gt 0.0497
_refine_ls_shift/su_max 0.001
_refine_ls_shift/su_mean 0.000
_refine_ls_structure_factor_coef Fsqd
_refine_ls_weighting_details 'w=1/[\s^2^(Fo^2^)+(0.0348P)^2^] where P=(Fo^2^+2Fc^2^)/3'
_refine_ls_weighting_scheme calc
_refine_ls_wR_factor_gt 0.0908
_refine_ls_wR_factor_ref 0.1045
_reflns_Friedel_coverage 0.000
_reflns_number_gt 3749
_reflns_number_total 5593
_reflns_threshold_expression 'I > 2\s(I)'
_cod_data_source_file om5b00945_si_003.cif
_cod_data_source_block compound9
_cod_depositor_comments
;
The following automatic conversions were performed:

'_exptl_absorpt_correction_type' value 'Multi-scan' changed to
'multi-scan' according to
/usr/data/users/saulius/crontab/automatic-downloads/rss-feeds/ACS/lib/dictionaries/cif_core.dic
dictionary named 'cif_core.dic' version 2.4.2 from 2011-04-26.

Automatic conversion script
Id: cif_fix_values 4268 2015-11-12 08:31:59Z antanas 
;
_cod_original_cell_volume 3086.3(15)
_cod_database_code 4086385
_shelx_space_group_comment
; 
The symmetry employed for this shelxl refinement is uniquely defined 
by the following loop, which should always be used as a source of 
symmetry information in preference to the above space-group names. 
They are only intended as comments. 
;
_shelx_estimated_absorpt_t_min 0.315
_shelx_estimated_absorpt_t_max 0.690

loop_
_space_group_symop_operation_xyz
'x, y, z'
'-x+1/2, y+1/2, -z+1/2'
'-x, -y, -z'
'x-1/2, -y-1/2, z-1/2'

loop_
_atom_site_label
_atom_site_type_symbol
_atom_site_fract_x
_atom_site_fract_y
_atom_site_fract_z
_atom_site_U_iso_or_equiv
_atom_site_adp_type
_atom_site_occupancy
_atom_site_site_symmetry_order
_atom_site_calc_flag
_atom_site_refinement_flags_posn
_atom_site_refinement_flags_adp
C1 C 0.6660(8) 0.1654(5) 0.5734(6) 0.025(2) Uani 1 1 d . .
C2 C 0.7024(8) 0.2413(5) 0.6025(6) 0.022(2) Uani 1 1 d . .
C3 C 0.8195(8) 0.2391(5) 0.6207(6) 0.022(2) Uani 1 1 d . .
C4 C 0.8586(8) 0.1630(5) 0.6044(6) 0.025(2) Uani 1 1 d . .
C5 C 0.7632(8) 0.1183(5) 0.5746(7) 0.027(3) Uani 1 1 d . .
C6 C 0.5468(8) 0.1443(7) 0.5389(7) 0.042(3) Uani 1 1 d . .
H6A H 0.5407 0.1485 0.4751 0.062 Uiso 1 1 calc R U
H6B H 0.4926 0.1802 0.5634 0.062 Uiso 1 1 calc R U
H6C H 0.5299 0.0904 0.5559 0.062 Uiso 1 1 calc R U
C7 C 0.6286(8) 0.3136(6) 0.6008(7) 0.032(3) Uani 1 1 d . .
H7A H 0.6629 0.3528 0.6412 0.048 Uiso 1 1 calc R U
H7B H 0.5531 0.2997 0.6184 0.048 Uiso 1 1 calc R U
H7C H 0.6219 0.3353 0.5415 0.048 Uiso 1 1 calc R U
C8 C 0.8933(9) 0.3113(6) 0.6398(7) 0.038(3) Uani 1 1 d . .
H8A H 0.8926 0.3442 0.5875 0.057 Uiso 1 1 calc R U
H8B H 0.9713 0.2948 0.6566 0.057 Uiso 1 1 calc R U
H8C H 0.8635 0.3412 0.6876 0.057 Uiso 1 1 calc R U
C9 C 0.9788(8) 0.1324(6) 0.6093(7) 0.034(3) Uani 1 1 d . .
H9A H 0.9853 0.0875 0.6492 0.051 Uiso 1 1 calc R U
H9B H 1.0309 0.1739 0.6309 0.051 Uiso 1 1 calc R U
H9C H 0.9982 0.1160 0.5511 0.051 Uiso 1 1 calc R U
C10 C 0.7673(10) 0.0356(6) 0.5374(7) 0.038(3) Uani 1 1 d . .
H10A H 0.6948 0.0092 0.5445 0.057 Uiso 1 1 calc R U
H10B H 0.8288 0.0062 0.5686 0.057 Uiso 1 1 calc R U
H10C H 0.7808 0.0383 0.4753 0.057 Uiso 1 1 calc R U
C11 C 0.7453(8) 0.1832(6) 0.9300(7) 0.024(2) Uani 1 1 d . .
C12 C 0.8007(8) 0.1100(5) 0.9270(6) 0.023(2) Uani 1 1 d . .
C13 C 0.9050(8) 0.1215(5) 0.8880(6) 0.023(2) Uani 1 1 d . .
C14 C 0.9125(7) 0.2015(5) 0.8663(6) 0.021(2) Uani 1 1 d . .
C15 C 0.8144(7) 0.2393(5) 0.8921(7) 0.024(2) Uani 1 1 d . .
C16 C 0.6389(8) 0.1998(6) 0.9757(7) 0.032(3) Uani 1 1 d . .
H16A H 0.6582 0.2059 1.0385 0.048 Uiso 1 1 calc R U
H16B H 0.5855 0.1561 0.9660 0.048 Uiso 1 1 calc R U
H16C H 0.6037 0.2482 0.9524 0.048 Uiso 1 1 calc R U
C17 C 0.7624(9) 0.0361(6) 0.9698(8) 0.041(3) Uani 1 1 d . .
H17A H 0.7879 -0.0095 0.9377 0.062 Uiso 1 1 calc R U
H17B H 0.6794 0.0357 0.9693 0.062 Uiso 1 1 calc R U
H17C H 0.7951 0.0340 1.0302 0.062 Uiso 1 1 calc R U
C18 C 0.9930(8) 0.0597(6) 0.8768(7) 0.034(3) Uani 1 1 d . .
H18A H 1.0592 0.0696 0.9174 0.052 Uiso 1 1 calc R U
H18B H 1.0161 0.0610 0.8167 0.052 Uiso 1 1 calc R U
H18C H 0.9613 0.0080 0.8888 0.052 Uiso 1 1 calc R U
C19 C 1.0181(8) 0.2370(6) 0.8353(7) 0.037(3) Uani 1 1 d . .
H19A H 1.0023 0.2907 0.8152 0.056 Uiso 1 1 calc R U
H19B H 1.0440 0.2057 0.7869 0.056 Uiso 1 1 calc R U
H19C H 1.0774 0.2378 0.8833 0.056 Uiso 1 1 calc R U
C20 C 0.7939(8) 0.3267(6) 0.8884(8) 0.036(3) Uani 1 1 d . .
H20A H 0.8519 0.3517 0.8552 0.054 Uiso 1 1 calc R U
H20B H 0.7979 0.3480 0.9478 0.054 Uiso 1 1 calc R U
H20C H 0.7186 0.3371 0.8598 0.054 Uiso 1 1 calc R U
C21 C 0.5220(8) 0.2146(6) 0.7706(7) 0.025(2) Uani 1 1 d . .
H21 H 0.586(8) 0.241(5) 0.786(6) 0.030 Uiso 1 1 d . U
C22 C 0.5254(7) 0.1394(6) 0.7581(6) 0.024(2) Uani 1 1 d . .
C23 C 0.4695(9) 0.3844(5) 0.8210(8) 0.036(3) Uani 1 1 d . .
H23A H 0.4092 0.4224 0.8300 0.054 Uiso 1 1 calc R U
H23B H 0.5137 0.4021 0.7731 0.054 Uiso 1 1 calc R U
H23C H 0.5194 0.3798 0.8745 0.054 Uiso 1 1 calc R U
C24 C 0.3045(9) 0.2986(8) 0.6952(8) 0.058(4) Uani 1 1 d . .
H24A H 0.2719 0.2473 0.6790 0.086 Uiso 1 1 calc R U
H24B H 0.3450 0.3193 0.6466 0.086 Uiso 1 1 calc R U
H24C H 0.2436 0.3348 0.7083 0.086 Uiso 1 1 calc R U
C25 C 0.3308(9) 0.2524(7) 0.8880(7) 0.043(3) Uani 1 1 d . .
H25A H 0.2685 0.2883 0.8987 0.065 Uiso 1 1 calc R U
H25B H 0.3842 0.2505 0.9398 0.065 Uiso 1 1 calc R U
H25C H 0.3003 0.1999 0.8756 0.065 Uiso 1 1 calc R U
C26 C 0.4330(14) 0.0168(9) 0.8712(9) 0.092(6) Uani 1 1 d . .
H26A H 0.5119 0.0009 0.8854 0.138 Uiso 1 1 calc R U
H26B H 0.3833 -0.0290 0.8739 0.138 Uiso 1 1 calc R U
H26C H 0.4113 0.0562 0.9133 0.138 Uiso 1 1 calc R U
C27 C 0.4513(8) -0.0191(6) 0.6808(8) 0.038(3) Uani 1 1 d . .
H27A H 0.4294 -0.0022 0.6210 0.057 Uiso 1 1 calc R U
H27B H 0.4089 -0.0665 0.6942 0.057 Uiso 1 1 calc R U
H27C H 0.5329 -0.0303 0.6865 0.057 Uiso 1 1 calc R U
C28 C 0.2701(9) 0.0869(8) 0.7233(12) 0.104(8) Uani 1 1 d . .
H28A H 0.2481 0.1329 0.7564 0.156 Uiso 1 1 calc R U
H28B H 0.2196 0.0430 0.7346 0.156 Uiso 1 1 calc R U
H28C H 0.2641 0.0992 0.6608 0.156 Uiso 1 1 calc R U
Cl1 Cl 0.7599(2) -0.00836(13) 0.74677(19) 0.0304(6) Uani 1 1 d . .
Si1 Si 0.4054(2) 0.28769(18) 0.7933(2) 0.0305(7) Uani 1 1 d . .
Si2 Si 0.4189(2) 0.05961(18) 0.7578(2) 0.0344(8) Uani 1 1 d . .
Th1 Th 0.73480(3) 0.14672(2) 0.75129(2) 0.01741(11) Uani 1 1 d . .

loop_
_atom_site_aniso_label
_atom_site_aniso_U_11
_atom_site_aniso_U_22
_atom_site_aniso_U_33
_atom_site_aniso_U_23
_atom_site_aniso_U_13
_atom_site_aniso_U_12
C1 0.037(6) 0.028(7) 0.011(6) 0.006(4) 0.007(4) -0.002(4)
C2 0.033(6) 0.020(6) 0.013(6) 0.000(5) -0.001(4) 0.002(4)
C3 0.028(6) 0.024(6) 0.016(6) -0.002(4) 0.012(4) -0.010(4)
C4 0.033(6) 0.027(6) 0.014(6) 0.001(4) 0.003(4) -0.001(4)
C5 0.027(6) 0.017(6) 0.037(7) -0.002(5) 0.008(5) 0.007(4)
C6 0.045(7) 0.050(7) 0.028(7) -0.002(7) -0.009(5) -0.012(6)
C7 0.045(7) 0.029(6) 0.022(7) 0.003(5) -0.003(5) -0.001(5)
C8 0.056(7) 0.019(6) 0.039(8) 0.002(5) 0.013(6) -0.007(5)
C9 0.035(6) 0.037(7) 0.031(7) -0.004(5) 0.007(5) 0.010(5)
C10 0.073(8) 0.018(6) 0.024(8) 0.001(5) 0.009(6) -0.002(5)
C11 0.026(6) 0.022(6) 0.022(6) -0.002(5) -0.003(4) 0.003(4)
C12 0.029(6) 0.021(6) 0.018(6) 0.002(5) -0.001(4) 0.011(4)
C13 0.025(6) 0.025(6) 0.020(6) -0.004(4) -0.005(4) 0.005(4)
C14 0.025(6) 0.021(6) 0.014(6) -0.010(4) -0.006(4) -0.005(4)
C15 0.019(5) 0.022(6) 0.031(7) -0.011(5) -0.006(4) 0.002(4)
C16 0.026(6) 0.050(7) 0.019(6) -0.008(5) 0.004(4) -0.002(5)
C17 0.056(8) 0.034(7) 0.032(8) 0.018(6) -0.005(5) 0.004(5)
C18 0.039(7) 0.031(6) 0.032(7) -0.004(5) -0.006(5) 0.017(5)
C19 0.030(6) 0.044(7) 0.038(8) -0.014(6) 0.005(5) -0.004(5)
C20 0.035(6) 0.025(6) 0.047(8) -0.005(5) -0.005(5) 0.006(4)
C21 0.022(6) 0.028(6) 0.023(6) 0.000(5) -0.009(4) -0.005(4)
C22 0.027(5) 0.028(6) 0.017(6) -0.005(5) 0.001(4) -0.007(5)
C23 0.038(7) 0.017(6) 0.053(8) 0.002(5) 0.007(5) 0.014(4)
C24 0.046(8) 0.075(10) 0.048(9) -0.022(7) -0.025(6) 0.034(7)
C25 0.032(7) 0.062(8) 0.036(8) -0.025(6) 0.005(5) -0.005(6)
C26 0.153(15) 0.086(12) 0.041(10) 0.001(8) 0.028(10) -0.084(11)
C27 0.027(6) 0.028(7) 0.058(9) -0.007(6) 0.001(5) 0.000(5)
C28 0.020(7) 0.074(10) 0.22(2) -0.102(12) 0.008(9) -0.006(7)
Cl1 0.0390(15) 0.0197(12) 0.0318(15) 0.0015(14) -0.0032(11) 0.0011(11)
Si1 0.0270(17) 0.0344(18) 0.0292(19) -0.0074(14) -0.0045(12) 0.0077(13)
Si2 0.0275(17) 0.0366(19) 0.040(2) -0.0107(16) 0.0088(13) -0.0115(13)
Th1 0.01811(18) 0.01633(18) 0.01764(19) 0.0010(2) 0.00022(12) -0.00056(16)

loop_
_atom_type_symbol
_atom_type_description
_atom_type_scat_dispersion_real
_atom_type_scat_dispersion_imag
_atom_type_scat_source
C C 0.0033 0.0016 'International Tables Vol C Tables 4.2.6.8 and 6.1.1.4'
H H 0.0000 0.0000 'International Tables Vol C Tables 4.2.6.8 and 6.1.1.4'
Cl Cl 0.1484 0.1585 'International Tables Vol C Tables 4.2.6.8 and 6.1.1.4'
Si Si 0.0817 0.0704 'International Tables Vol C Tables 4.2.6.8 and 6.1.1.4'
Th Th -7.2400 8.8979 'International Tables Vol C Tables 4.2.6.8 and 6.1.1.4'

loop_
_geom_angle_atom_site_label_1
_geom_angle_atom_site_label_2
_geom_angle_atom_site_label_3
_geom_angle
C5 C1 C2 106.8(9)
C5 C1 C6 127.5(9)
C2 C1 C6 125.4(9)
C5 C1 Th1 75.0(6)
C2 C1 Th1 74.9(6)
C6 C1 Th1 120.7(6)
C3 C2 C1 108.2(8)
C3 C2 C7 126.2(9)
C1 C2 C7 125.1(9)
C3 C2 Th1 75.2(6)
C1 C2 Th1 75.7(6)
C7 C2 Th1 122.0(6)
C2 C3 C4 108.9(8)
C2 C3 C8 124.3(9)
C4 C3 C8 126.1(9)
C2 C3 Th1 76.0(5)
C4 C3 Th1 75.3(5)
C8 C3 Th1 123.2(7)
C3 C4 C5 107.1(8)
C3 C4 C9 129.0(9)
C5 C4 C9 123.7(9)
C3 C4 Th1 75.5(5)
C5 C4 Th1 75.9(5)
C9 C4 Th1 118.0(6)
C1 C5 C4 109.2(8)
C1 C5 C10 125.0(10)
C4 C5 C10 125.3(8)
C1 C5 Th1 76.0(5)
C4 C5 Th1 74.9(6)
C10 C5 Th1 122.2(7)
C1 C6 H6A 109.5
C1 C6 H6B 109.5
H6A C6 H6B 109.5
C1 C6 H6C 109.5
H6A C6 H6C 109.5
H6B C6 H6C 109.5
C2 C7 H7A 109.5
C2 C7 H7B 109.5
H7A C7 H7B 109.5
C2 C7 H7C 109.5
H7A C7 H7C 109.5
H7B C7 H7C 109.5
C3 C8 H8A 109.5
C3 C8 H8B 109.5
H8A C8 H8B 109.5
C3 C8 H8C 109.5
H8A C8 H8C 109.5
H8B C8 H8C 109.5
C4 C9 H9A 109.5
C4 C9 H9B 109.5
H9A C9 H9B 109.5
C4 C9 H9C 109.5
H9A C9 H9C 109.5
H9B C9 H9C 109.5
C5 C10 H10A 109.5
C5 C10 H10B 109.5
H10A C10 H10B 109.5
C5 C10 H10C 109.5
H10A C10 H10C 109.5
H10B C10 H10C 109.5
C15 C11 C12 107.7(8)
C15 C11 C16 126.2(9)
C12 C11 C16 125.8(9)
C15 C11 Th1 74.5(6)
C12 C11 Th1 76.1(6)
C16 C11 Th1 121.1(7)
C11 C12 C13 108.0(8)
C11 C12 C17 124.9(8)
C13 C12 C17 126.6(8)
C11 C12 Th1 74.8(6)
C13 C12 Th1 75.8(6)
C17 C12 Th1 122.1(7)
C14 C13 C12 107.8(7)
C14 C13 C18 126.8(9)
C12 C13 C18 125.4(9)
C14 C13 Th1 74.4(6)
C12 C13 Th1 75.1(5)
C18 C13 Th1 118.8(6)
C15 C14 C13 108.0(8)
C15 C14 C19 128.8(9)
C13 C14 C19 122.4(8)
C15 C14 Th1 74.7(5)
C13 C14 Th1 76.6(6)
C19 C14 Th1 122.6(7)
C14 C15 C11 108.5(8)
C14 C15 C20 125.0(8)
C11 C15 C20 126.1(8)
C14 C15 Th1 76.2(5)
C11 C15 Th1 76.3(6)
C20 C15 Th1 119.1(7)
C11 C16 H16A 109.5
C11 C16 H16B 109.5
H16A C16 H16B 109.5
C11 C16 H16C 109.5
H16A C16 H16C 109.5
H16B C16 H16C 109.5
C12 C17 H17A 109.5
C12 C17 H17B 109.5
H17A C17 H17B 109.5
C12 C17 H17C 109.5
H17A C17 H17C 109.5
H17B C17 H17C 109.5
C13 C18 H18A 109.5
C13 C18 H18B 109.5
H18A C18 H18B 109.5
C13 C18 H18C 109.5
H18A C18 H18C 109.5
H18B C18 H18C 109.5
C14 C19 H19A 109.5
C14 C19 H19B 109.5
H19A C19 H19B 109.5
C14 C19 H19C 109.5
H19A C19 H19C 109.5
H19B C19 H19C 109.5
C15 C20 H20A 109.5
C15 C20 H20B 109.5
H20A C20 H20B 109.5
C15 C20 H20C 109.5
H20A C20 H20C 109.5
H20B C20 H20C 109.5
C22 C21 Si1 134.6(7)
C22 C21 Th1 62.5(5)
Si1 C21 Th1 162.6(5)
C22 C21 H21 120(6)
Si1 C21 H21 103(6)
Th1 C21 H21 60(6)
C21 C22 Si2 134.3(7)
C21 C22 Th1 89.9(6)
Si2 C22 Th1 135.6(5)
Si1 C23 H23A 109.5
Si1 C23 H23B 109.5
H23A C23 H23B 109.5
Si1 C23 H23C 109.5
H23A C23 H23C 109.5
H23B C23 H23C 109.5
Si1 C24 H24A 109.5
Si1 C24 H24B 109.5
H24A C24 H24B 109.5
Si1 C24 H24C 109.5
H24A C24 H24C 109.5
H24B C24 H24C 109.5
Si1 C25 H25A 109.5
Si1 C25 H25B 109.5
H25A C25 H25B 109.5
Si1 C25 H25C 109.5
H25A C25 H25C 109.5
H25B C25 H25C 109.5
Si2 C26 H26A 109.5
Si2 C26 H26B 109.5
H26A C26 H26B 109.5
Si2 C26 H26C 109.5
H26A C26 H26C 109.5
H26B C26 H26C 109.5
Si2 C27 H27A 109.5
Si2 C27 H27B 109.5
H27A C27 H27B 109.5
Si2 C27 H27C 109.5
H27A C27 H27C 109.5
H27B C27 H27C 109.5
Si2 C28 H28A 109.5
Si2 C28 H28B 109.5
H28A C28 H28B 109.5
Si2 C28 H28C 109.5
H28A C28 H28C 109.5
H28B C28 H28C 109.5
C23 Si1 C25 108.5(5)
C23 Si1 C24 108.9(6)
C25 Si1 C24 110.8(6)
C23 Si1 C21 109.6(4)
C25 Si1 C21 108.7(5)
C24 Si1 C21 110.2(5)
C27 Si2 C22 111.3(4)
C27 Si2 C28 103.6(6)
C22 Si2 C28 116.4(6)
C27 Si2 C26 107.5(6)
C22 Si2 C26 105.4(5)
C28 Si2 C26 112.4(8)
C22 Th1 Cl1 93.7(2)
C22 Th1 C15 106.1(3)
Cl1 Th1 C15 123.4(2)
C22 Th1 C4 128.3(3)
Cl1 Th1 C4 90.7(2)
C15 Th1 C4 113.8(3)
C22 Th1 C3 117.8(3)
Cl1 Th1 C3 119.74(19)
C15 Th1 C3 96.8(3)
C4 Th1 C3 29.2(3)
C22 Th1 C5 102.7(3)
Cl1 Th1 C5 77.4(2)
C15 Th1 C5 142.5(3)
C4 Th1 C5 29.2(3)
C3 Th1 C5 47.8(3)
C22 Th1 C2 89.1(3)
Cl1 Th1 C2 124.1(2)
C15 Th1 C2 109.0(3)
C4 Th1 C2 48.1(3)
C3 Th1 C2 28.8(3)
C5 Th1 C2 47.8(3)
C22 Th1 C21 27.6(3)
Cl1 Th1 C21 121.1(2)
C15 Th1 C21 86.5(3)
C4 Th1 C21 124.8(3)
C3 Th1 C21 102.3(3)
C5 Th1 C21 110.1(3)
C2 Th1 C21 77.1(3)
C22 Th1 C14 133.8(3)
Cl1 Th1 C14 105.5(2)
C15 Th1 C14 29.1(2)
C4 Th1 C14 93.7(3)
C3 Th1 C14 88.5(3)
C5 Th1 C14 122.1(3)
C2 Th1 C14 112.0(3)
C21 Th1 C14 115.6(3)
C22 Th1 C11 86.8(3)
Cl1 Th1 C11 104.4(2)
C15 Th1 C11 29.2(3)
C4 Th1 C11 141.2(3)
C3 Th1 C11 125.7(3)
C5 Th1 C11 170.2(3)
C2 Th1 C11 131.6(3)
C21 Th1 C11 77.4(3)
C14 Th1 C11 48.1(3)
C22 Th1 C1 80.0(3)
Cl1 Th1 C1 96.5(2)
C15 Th1 C1 138.4(3)
C4 Th1 C1 48.3(3)
C3 Th1 C1 48.1(3)
C5 Th1 C1 28.9(3)
C2 Th1 C1 29.4(3)
C21 Th1 C1 81.8(3)
C14 Th1 C1 136.5(3)
C11 Th1 C1 156.0(3)
C22 Th1 C12 99.0(3)
Cl1 Th1 C12 77.3(2)
C15 Th1 C12 47.9(3)
C4 Th1 C12 132.1(3)
C3 Th1 C12 136.3(3)
C5 Th1 C12 147.5(3)
C2 Th1 C12 156.8(3)
C21 Th1 C12 100.3(3)
C14 Th1 C12 47.9(3)
C11 Th1 C12 29.0(3)
C1 Th1 C12 173.7(3)
C22 Th1 H21 46(2)
Cl1 Th1 H21 137(2)
C15 Th1 H21 71(2)
C4 Th1 H21 122(2)
C3 Th1 H21 95(2)
C5 Th1 H21 117(2)
C2 Th1 H21 75(2)
C21 Th1 H21 18(2)
C14 Th1 H21 99(2)
C11 Th1 H21 68(2)
C1 Th1 H21 89(2)
C12 Th1 H21 95(2)

loop_
_geom_bond_atom_site_label_1
_geom_bond_atom_site_label_2
_geom_bond_distance
C1 C5 1.401(13)
C1 C2 1.426(13)
C1 C6 1.512(14)
C1 Th1 2.813(10)
C2 C3 1.392(13)
C2 C7 1.509(13)
C2 Th1 2.802(10)
C3 C4 1.406(12)
C3 C8 1.525(13)
C3 Th1 2.791(8)
C4 C5 1.410(14)
C4 C9 1.510(13)
C4 Th1 2.788(8)
C5 C10 1.523(13)
C5 Th1 2.800(11)
C6 H6A 0.9800
C6 H6B 0.9800
C6 H6C 0.9800
C7 H7A 0.9800
C7 H7B 0.9800
C7 H7C 0.9800
C8 H8A 0.9800
C8 H8B 0.9800
C8 H8C 0.9800
C9 H9A 0.9800
C9 H9B 0.9800
C9 H9C 0.9800
C10 H10A 0.9800
C10 H10B 0.9800
C10 H10C 0.9800
C11 C15 1.411(13)
C11 C12 1.412(12)
C11 C16 1.509(12)
C11 Th1 2.809(10)
C12 C13 1.422(12)
C12 C17 1.505(13)
C12 Th1 2.826(10)
C13 C14 1.409(13)
C13 C18 1.500(12)
C13 Th1 2.834(10)
C14 C15 1.407(12)
C14 C19 1.494(12)
C14 Th1 2.806(9)
C15 C20 1.511(12)
C15 Th1 2.787(10)
C16 H16A 0.9800
C16 H16B 0.9800
C16 H16C 0.9800
C17 H17A 0.9800
C17 H17B 0.9800
C17 H17C 0.9800
C18 H18A 0.9800
C18 H18B 0.9800
C18 H18C 0.9800
C19 H19A 0.9800
C19 H19B 0.9800
C19 H19C 0.9800
C20 H20A 0.9800
C20 H20B 0.9800
C20 H20C 0.9800
C21 C22 1.299(13)
C21 Si1 1.908(10)
C21 Th1 2.802(10)
C21 H21 0.90(9)
C22 Si2 1.853(10)
C22 Th1 2.486(8)
C23 Si1 1.852(10)
C23 H23A 0.9800
C23 H23B 0.9800
C23 H23C 0.9800
C24 Si1 1.863(12)
C24 H24A 0.9800
C24 H24B 0.9800
C24 H24C 0.9800
C25 Si1 1.853(10)
C25 H25A 0.9800
C25 H25B 0.9800
C25 H25C 0.9800
C26 Si2 1.886(14)
C26 H26A 0.9800
C26 H26B 0.9800
C26 H26C 0.9800
C27 Si2 1.846(10)
C27 H27A 0.9800
C27 H27B 0.9800
C27 H27C 0.9800
C28 Si2 1.857(13)
C28 H28A 0.9800
C28 H28B 0.9800
C28 H28C 0.9800
Cl1 Th1 2.663(2)
Th1 H21 2.47(9)
